data_4346718
loop_
_publ_author_name
'Damon, Peter L.'
'Liss, Cameron J.'
'Lewis, Richard A.'
'Morochnik, Simona'
'Szpunar, David E.'
'Telser, Joshua'
'Hayton, Trevor W.'

_publ_section_title
;
 Quantifying the Electron Donor and Acceptor Abilities of the Ketimide
 Ligands in M(N&#x2550;C(t)Bu2)4 (M = V, Nb, Ta).
;
_journal_issue 20
_journal_name_full 'Inorganic chemistry'
_journal_page_first 10081
_journal_page_last 10095
_journal_paper_doi 10.1021/acs.inorgchem.5b02017
_journal_volume 54
_journal_year 2015
_chemical_formula_moiety 'C12 H32 Cl6 N4 Ta2, Cl6 Ta, 2 (C7 H8)'
_chemical_formula_sum 'C26 H48 Cl12 N4 Ta3'
_chemical_formula_weight 1384.93
_space_group_IT_number 14
_space_group_name_Hall '-P 2ybc'
_space_group_name_H-M_alt 'P 1 21/c 1'
_symmetry_cell_setting monoclinic
_symmetry_space_group_name_H-M 'P 1 21/c 1'
_atom_sites_solution_hydrogens geom
_atom_sites_solution_primary direct
_atom_sites_solution_secondary difmap
_audit_creation_method SHELXL-97
_cell_angle_alpha 90.00
_cell_angle_beta 101.266(4)
_cell_angle_gamma 90.00
_cell_formula_units_Z 2
_cell_length_a 9.9737(6)
_cell_length_b 12.9792(9)
_cell_length_c 16.3112(9)
_cell_measurement_temperature 116(2)
_cell_volume 2070.8(2)
_computing_structure_refinement 'SHELXL-97 (Sheldrick, 2008)'
_computing_structure_solution 'SHELXS-97 (Sheldrick, 2008)'
_diffrn_ambient_temperature 116(2)
_diffrn_measured_fraction_theta_full 0.989
_diffrn_measured_fraction_theta_max 0.989
_diffrn_measurement_device_type 'Bruker Kappa Apex II'
_diffrn_measurement_method 'Omega scan'
_diffrn_radiation_monochromator graphite
_diffrn_radiation_source 'fine-focus sealed tube'
_diffrn_radiation_type MoK\a
_diffrn_radiation_wavelength 0.71073
_diffrn_reflns_av_R_equivalents 0.0340
_diffrn_reflns_av_sigmaI/netI 0.0430
_diffrn_reflns_limit_h_max 13
_diffrn_reflns_limit_h_min -13
_diffrn_reflns_limit_k_max 12
_diffrn_reflns_limit_k_min -17
_diffrn_reflns_limit_l_max 21
_diffrn_reflns_limit_l_min -19
_diffrn_reflns_number 12284
_diffrn_reflns_theta_full 28.42
_diffrn_reflns_theta_max 28.42
_diffrn_reflns_theta_min 2.02
_exptl_absorpt_coefficient_mu 8.701
_exptl_absorpt_correction_T_max 0.7457
_exptl_absorpt_correction_T_min 0.4924
_exptl_absorpt_correction_type multi-scan
_exptl_absorpt_process_details sadabs
_exptl_crystal_colour blue
_exptl_crystal_density_diffrn 2.221
_exptl_crystal_density_method 'not measured'
_exptl_crystal_description block
_exptl_crystal_F_000 1310
_exptl_crystal_size_max 0.20
_exptl_crystal_size_mid 0.15
_exptl_crystal_size_min 0.12
_refine_diff_density_max 0.823
_refine_diff_density_min -0.905
_refine_diff_density_rms 0.163
_refine_ls_extinction_method none
_refine_ls_goodness_of_fit_ref 0.979
_refine_ls_hydrogen_treatment mixed
_refine_ls_matrix_type full
_refine_ls_number_parameters 210
_refine_ls_number_reflns 5146
_refine_ls_number_restraints 0
_refine_ls_restrained_S_all 0.979
_refine_ls_R_factor_all 0.0408
_refine_ls_R_factor_gt 0.0257
_refine_ls_shift/su_max 0.036
_refine_ls_shift/su_mean 0.001
_refine_ls_structure_factor_coef Fsqd
_refine_ls_weighting_details 'calc w=1/[\s^2^(Fo^2^)+(0.0092P)^2^+0.0000P] where P=(Fo^2^+2Fc^2^)/3'
_refine_ls_weighting_scheme calc
_refine_ls_wR_factor_gt 0.0470
_refine_ls_wR_factor_ref 0.0511
_reflns_number_gt 3996
_reflns_number_total 5146
_reflns_threshold_expression >2sigma(I)
_cod_data_source_file ic5b02017_si_001.cif
_cod_data_source_block complex4
_cod_original_sg_symbol_H-M 'P 21 /c'
_cod_database_code 4346718

loop_
_symmetry_equiv_pos_as_xyz
'x, y, z'
'-x, y+1/2, -z+1/2'
'-x, -y, -z'
'x, -y-1/2, z-1/2'

loop_
_atom_site_label
_atom_site_type_symbol
_atom_site_fract_x
_atom_site_fract_y
_atom_site_fract_z
_atom_site_U_iso_or_equiv
_atom_site_adp_type
_atom_site_occupancy
_atom_site_symmetry_multiplicity
_atom_site_calc_flag
_atom_site_refinement_flags
Ta1 Ta 0.912684(15) 0.005210(11) 0.557925(8) 0.00816(5) Uani 1 1 d .
Ta2 Ta 0.0000 1.0000 0.0000 0.01170(5) Uani 1 2 d S
Cl1 Cl 1.07431(10) -0.05468(8) 0.67197(5) 0.0153(2) Uani 1 1 d .
Cl2 Cl 0.94301(10) -0.14339(7) 0.47389(5) 0.01172(18) Uani 1 1 d .
Cl3 Cl 0.72267(10) 0.06285(7) 0.45926(6) 0.01524(19) Uani 1 1 d .
Cl4 Cl 0.15090(12) 1.10612(8) 0.09195(6) 0.0236(2) Uani 1 1 d .
Cl5 Cl 0.15553(12) 0.99230(9) -0.09025(6) 0.0272(2) Uani 1 1 d .
Cl6 Cl 0.10040(11) 0.85494(7) 0.07161(6) 0.0180(2) Uani 1 1 d .
N1 N 0.7506(3) -0.0950(2) 0.60716(18) 0.0121(7) Uani 1 1 d .
N2 N 0.8497(4) 0.1209(3) 0.6516(2) 0.0164(7) Uani 1 1 d .
C1 C 0.8069(4) -0.1770(3) 0.6684(2) 0.0164(9) Uani 1 1 d .
H1A H 0.7316 -0.2177 0.6823 0.025 Uiso 1 1 calc R
H1B H 0.8587 -0.1451 0.7193 0.025 Uiso 1 1 calc R
H1C H 0.8674 -0.2221 0.6439 0.025 Uiso 1 1 calc R
C2 C 0.6740(4) -0.0177(3) 0.6488(2) 0.0173(9) Uani 1 1 d .
H2A H 0.6192 -0.0543 0.6842 0.021 Uiso 1 1 calc R
H2B H 0.6103 0.0212 0.6056 0.021 Uiso 1 1 calc R
C3 C 0.7711(5) 0.0572(3) 0.7026(2) 0.0201(9) Uani 1 1 d .
H3A H 0.7179 0.1035 0.7325 0.024 Uiso 1 1 calc R
H3B H 0.8360 0.0181 0.7450 0.024 Uiso 1 1 calc R
C4 C 0.7621(5) 0.2087(3) 0.6121(3) 0.0238(10) Uani 1 1 d .
H4A H 0.7470 0.2569 0.6556 0.036 Uiso 1 1 calc R
H4B H 0.6739 0.1819 0.5825 0.036 Uiso 1 1 calc R
H4C H 0.8081 0.2444 0.5724 0.036 Uiso 1 1 calc R
C5 C 0.9631(5) 0.1704(3) 0.7111(2) 0.0225(10) Uani 1 1 d .
H5A H 0.9255 0.2104 0.7523 0.034 Uiso 1 1 calc R
H5B H 1.0139 0.2163 0.6805 0.034 Uiso 1 1 calc R
H5C H 1.0247 0.1173 0.7398 0.034 Uiso 1 1 calc R
C6 C 0.6484(4) -0.1490(3) 0.5419(2) 0.0171(8) Uani 1 1 d .
H6A H 0.6937 -0.2048 0.5173 0.026 Uiso 1 1 calc R
H6B H 0.6091 -0.0999 0.4981 0.026 Uiso 1 1 calc R
H6C H 0.5756 -0.1777 0.5675 0.026 Uiso 1 1 calc R
C7 C 0.4736(6) 0.9292(5) 0.0875(3) 0.0453(15) Uani 1 1 d .
H7A H 0.3937 0.9734 0.0867 0.068 Uiso 1 1 calc R
H7B H 0.4564 0.8829 0.0391 0.068 Uiso 1 1 calc R
H7C H 0.5536 0.9722 0.0851 0.068 Uiso 1 1 calc R
C8 C 0.5002(4) 0.8666(4) 0.1667(3) 0.0204(9) Uani 1 1 d .
C9 C 0.5953(5) 0.8963(4) 0.2363(3) 0.0267(10) Uani 1 1 d .
H9 H 0.6454 0.9583 0.2349 0.032 Uiso 1 1 calc R
C10 C 0.6183(5) 0.8365(5) 0.3082(3) 0.0337(13) Uani 1 1 d .
H10 H 0.6820 0.8587 0.3560 0.040 Uiso 1 1 calc R
C11 C 0.5500(6) 0.7462(5) 0.3104(3) 0.0387(14) Uani 1 1 d .
H11 H 0.5687 0.7043 0.3590 0.046 Uiso 1 1 calc R
C12 C 0.4537(5) 0.7154(4) 0.2421(3) 0.0264(10) Uani 1 1 d .
H12 H 0.4039 0.6534 0.2443 0.032 Uiso 1 1 calc R
C13 C 0.4302(4) 0.7748(3) 0.1709(3) 0.0174(9) Uani 1 1 d .
H13 H 0.3649 0.7526 0.1238 0.021 Uiso 1 1 calc R

loop_
_atom_site_aniso_label
_atom_site_aniso_U_11
_atom_site_aniso_U_22
_atom_site_aniso_U_33
_atom_site_aniso_U_23
_atom_site_aniso_U_13
_atom_site_aniso_U_12
Ta1 0.00760(8) 0.00824(7) 0.00882(7) 0.00056(6) 0.00209(5) -0.00010(7)
Ta2 0.01124(11) 0.01112(11) 0.01197(9) -0.00063(8) 0.00036(8) -0.00044(10)
Cl1 0.0123(5) 0.0215(5) 0.0113(4) 0.0033(3) -0.0001(4) -0.0004(4)
Cl2 0.0128(5) 0.0096(4) 0.0134(4) -0.0008(3) 0.0040(4) -0.0006(4)
Cl3 0.0111(5) 0.0187(5) 0.0159(4) 0.0050(4) 0.0026(4) 0.0037(4)
Cl4 0.0248(6) 0.0152(5) 0.0256(5) -0.0032(4) -0.0079(4) -0.0026(5)
Cl5 0.0247(6) 0.0353(6) 0.0247(5) 0.0043(5) 0.0126(4) 0.0062(6)
Cl6 0.0181(5) 0.0141(5) 0.0197(4) 0.0016(4) -0.0012(4) 0.0012(4)
N1 0.0121(17) 0.0110(16) 0.0141(15) 0.0029(12) 0.0050(13) 0.0002(14)
N2 0.0209(19) 0.0121(16) 0.0180(16) -0.0023(13) 0.0086(15) -0.0024(15)
C1 0.018(2) 0.015(2) 0.0164(18) 0.0086(15) 0.0037(17) -0.0012(17)
C2 0.017(2) 0.017(2) 0.0203(18) 0.0026(15) 0.0109(17) -0.0009(17)
C3 0.021(2) 0.023(2) 0.0198(19) -0.0011(17) 0.0129(18) -0.0039(19)
C4 0.032(3) 0.014(2) 0.030(2) 0.0013(17) 0.016(2) 0.0070(19)
C5 0.026(3) 0.026(2) 0.018(2) -0.0104(17) 0.0102(19) -0.010(2)
C6 0.010(2) 0.021(2) 0.0187(19) 0.0005(16) -0.0001(16) -0.0043(17)
C7 0.033(3) 0.059(4) 0.046(3) 0.027(3) 0.013(3) 0.011(3)
C8 0.009(2) 0.028(2) 0.023(2) -0.0009(17) 0.0032(17) 0.0089(19)
C9 0.015(2) 0.026(2) 0.040(3) -0.013(2) 0.007(2) -0.002(2)
C10 0.017(2) 0.061(4) 0.022(2) -0.021(2) 0.001(2) 0.006(3)
C11 0.033(3) 0.059(4) 0.027(2) 0.014(2) 0.015(2) 0.029(3)
C12 0.021(3) 0.018(2) 0.042(3) 0.0011(19) 0.014(2) 0.010(2)
C13 0.009(2) 0.019(2) 0.023(2) -0.0098(16) 0.0023(17) 0.0030(17)

loop_
_atom_type_symbol
_atom_type_description
_atom_type_scat_dispersion_real
_atom_type_scat_dispersion_imag
_atom_type_scat_source
C C 0.0033 0.0016 'International Tables Vol C Tables 4.2.6.8 and 6.1.1.4'
H H 0.0000 0.0000 'International Tables Vol C Tables 4.2.6.8 and 6.1.1.4'
N N 0.0061 0.0033 'International Tables Vol C Tables 4.2.6.8 and 6.1.1.4'
Cl Cl 0.1484 0.1585 'International Tables Vol C Tables 4.2.6.8 and 6.1.1.4'
Ta Ta -0.7052 6.5227 'International Tables Vol C Tables 4.2.6.8 and 6.1.1.4'

loop_
_geom_angle_atom_site_label_1
_geom_angle_atom_site_label_2
_geom_angle_atom_site_label_3
_geom_angle
_geom_angle_site_symmetry_1
_geom_angle_site_symmetry_3
N2 Ta1 N1 80.74(12) . .
N2 Ta1 Cl1 85.67(9) . .
N1 Ta1 Cl1 87.56(8) . .
N2 Ta1 Cl3 87.66(9) . .
N1 Ta1 Cl3 83.87(8) . .
Cl1 Ta1 Cl3 169.89(3) . .
N2 Ta1 Cl2 84.84(9) . 3_756
N1 Ta1 Cl2 165.33(8) . 3_756
Cl1 Ta1 Cl2 94.04(3) . 3_756
Cl3 Ta1 Cl2 92.92(3) . 3_756
N2 Ta1 Cl2 166.23(9) . .
N1 Ta1 Cl2 85.55(8) . .
Cl1 Ta1 Cl2 92.44(3) . .
Cl3 Ta1 Cl2 92.24(3) . .
Cl2 Ta1 Cl2 108.91(3) 3_756 .
N2 Ta1 Ta1 139.31(9) . 3_756
N1 Ta1 Ta1 139.93(8) . 3_756
Cl1 Ta1 Ta1 95.57(3) . 3_756
Cl3 Ta1 Ta1 94.44(2) . 3_756
Cl2 Ta1 Ta1 54.47(2) 3_756 3_756
Cl2 Ta1 Ta1 54.44(2) . 3_756
Cl6 Ta2 Cl6 180.0 3_575 .
Cl6 Ta2 Cl5 89.54(4) 3_575 .
Cl6 Ta2 Cl5 90.46(4) . .
Cl6 Ta2 Cl5 90.46(4) 3_575 3_575
Cl6 Ta2 Cl5 89.54(4) . 3_575
Cl5 Ta2 Cl5 180.0 . 3_575
Cl6 Ta2 Cl4 90.30(3) 3_575 .
Cl6 Ta2 Cl4 89.70(3) . .
Cl5 Ta2 Cl4 90.34(4) . .
Cl5 Ta2 Cl4 89.66(4) 3_575 .
Cl6 Ta2 Cl4 89.70(3) 3_575 3_575
Cl6 Ta2 Cl4 90.30(3) . 3_575
Cl5 Ta2 Cl4 89.66(4) . 3_575
Cl5 Ta2 Cl4 90.34(4) 3_575 3_575
Cl4 Ta2 Cl4 180.0 . 3_575
Ta1 Cl2 Ta1 71.09(3) 3_756 .
C1 N1 C6 104.9(3) . .
C1 N1 C2 109.4(3) . .
C6 N1 C2 107.4(3) . .
C1 N1 Ta1 115.6(2) . .
C6 N1 Ta1 115.9(2) . .
C2 N1 Ta1 103.4(2) . .
C5 N2 C3 106.8(3) . .
C5 N2 C4 104.9(3) . .
C3 N2 C4 109.4(3) . .
C5 N2 Ta1 116.3(3) . .
C3 N2 Ta1 104.4(2) . .
C4 N2 Ta1 114.8(2) . .
N1 C1 H1A 109.5 . .
N1 C1 H1B 109.5 . .
H1A C1 H1B 109.5 . .
N1 C1 H1C 109.5 . .
H1A C1 H1C 109.5 . .
H1B C1 H1C 109.5 . .
N1 C2 C3 111.4(3) . .
N1 C2 H2A 109.3 . .
C3 C2 H2A 109.3 . .
N1 C2 H2B 109.3 . .
C3 C2 H2B 109.3 . .
H2A C2 H2B 108.0 . .
N2 C3 C2 112.0(3) . .
N2 C3 H3A 109.2 . .
C2 C3 H3A 109.2 . .
N2 C3 H3B 109.2 . .
C2 C3 H3B 109.2 . .
H3A C3 H3B 107.9 . .
N2 C4 H4A 109.5 . .
N2 C4 H4B 109.5 . .
H4A C4 H4B 109.5 . .
N2 C4 H4C 109.5 . .
H4A C4 H4C 109.5 . .
H4B C4 H4C 109.5 . .
N2 C5 H5A 109.5 . .
N2 C5 H5B 109.5 . .
H5A C5 H5B 109.5 . .
N2 C5 H5C 109.5 . .
H5A C5 H5C 109.5 . .
H5B C5 H5C 109.5 . .
N1 C6 H6A 109.5 . .
N1 C6 H6B 109.5 . .
H6A C6 H6B 109.5 . .
N1 C6 H6C 109.5 . .
H6A C6 H6C 109.5 . .
H6B C6 H6C 109.5 . .
C8 C7 H7A 109.5 . .
C8 C7 H7B 109.5 . .
H7A C7 H7B 109.5 . .
C8 C7 H7C 109.5 . .
H7A C7 H7C 109.5 . .
H7B C7 H7C 109.5 . .
C9 C8 C13 117.9(4) . .
C9 C8 C7 122.1(5) . .
C13 C8 C7 119.9(4) . .
C8 C9 C10 120.7(5) . .
C8 C9 H9 119.6 . .
C10 C9 H9 119.6 . .
C11 C10 C9 120.3(4) . .
C11 C10 H10 119.9 . .
C9 C10 H10 119.9 . .
C10 C11 C12 120.2(4) . .
C10 C11 H11 119.9 . .
C12 C11 H11 119.9 . .
C13 C12 C11 119.7(5) . .
C13 C12 H12 120.2 . .
C11 C12 H12 120.2 . .
C12 C13 C8 121.2(4) . .
C12 C13 H13 119.4 . .
C8 C13 H13 119.4 . .

loop_
_geom_bond_atom_site_label_1
_geom_bond_atom_site_label_2
_geom_bond_distance
_geom_bond_site_symmetry_2
Ta1 N2 2.314(3) .
Ta1 N1 2.336(3) .
Ta1 Cl1 2.3434(9) .
Ta1 Cl3 2.3557(9) .
Ta1 Cl2 2.4184(9) 3_756
Ta1 Cl2 2.4192(9) .
Ta1 Ta1 2.8122(3) 3_756
Ta2 Cl6 2.3355(9) 3_575
Ta2 Cl6 2.3356(9) .
Ta2 Cl5 2.3399(10) .
Ta2 Cl5 2.3400(10) 3_575
Ta2 Cl4 2.3516(10) .
Ta2 Cl4 2.3516(10) 3_575
Cl2 Ta1 2.4184(9) 3_756
N1 C1 1.493(5) .
N1 C6 1.496(5) .
N1 C2 1.501(5) .
N2 C5 1.485(5) .
N2 C3 1.499(5) .
N2 C4 1.503(5) .
C1 H1A 0.9800 .
C1 H1B 0.9800 .
C1 H1C 0.9800 .
C2 C3 1.524(6) .
C2 H2A 0.9900 .
C2 H2B 0.9900 .
C3 H3A 0.9900 .
C3 H3B 0.9900 .
C4 H4A 0.9800 .
C4 H4B 0.9800 .
C4 H4C 0.9800 .
C5 H5A 0.9800 .
C5 H5B 0.9800 .
C5 H5C 0.9800 .
C6 H6A 0.9800 .
C6 H6B 0.9800 .
C6 H6C 0.9800 .
C7 C8 1.506(6) .
C7 H7A 0.9800 .
C7 H7B 0.9800 .
C7 H7C 0.9800 .
C8 C9 1.384(6) .
C8 C13 1.390(6) .
C9 C10 1.387(7) .
C9 H9 0.9500 .
C10 C11 1.358(8) .
C10 H10 0.9500 .
C11 C12 1.381(7) .
C11 H11 0.9500 .
C12 C13 1.375(6) .
C12 H12 0.9500 .
C13 H13 0.9500 .
